data_2011468
loop_
_publ_author_name
'Harrison, William T. A.'

_publ_section_title
;
 Caesium vanadium selenite, Cs(VO~2~)~3~(SeO~3~)~2~
;
_journal_issue 10
_journal_name_full 'Acta Crystallographica Section C'
_journal_page_first e422
_journal_page_last e422
_journal_paper_doi 10.1107/S0108270100011719
_journal_volume 56
_journal_year 2000
_chemical_formula_moiety ' Cs, (V O2)3, (Se O3)2 '
_chemical_formula_sum 'Cs O12 Se2 V3'
_chemical_formula_weight 635.65
_chemical_melting_point 'decomposes before melting'
_chemical_name_systematic
;
 ?
;
_space_group_IT_number 173
_symmetry_cell_setting hexagonal
_symmetry_space_group_name_Hall 'P 6c'
_symmetry_space_group_name_H-M 'P 63'
_audit_creation_method SHELXL
_cell_angle_alpha 90.00
_cell_angle_beta 90.00
_cell_angle_gamma 120.00
_cell_formula_units_Z 2
_cell_length_a 7.1613(5)
_cell_length_b 7.1613(5)
_cell_length_c 11.6184(8)
_cell_measurement_reflns_used 1888
_cell_measurement_temperature 298(2)
_cell_measurement_theta_max 29.35
_cell_measurement_theta_min 3.29
_cell_volume 516.01(6)
_computing_cell_refinement SMART
_computing_data_collection 'SMART (Bruker, 1999)'
_computing_data_reduction SMART
_computing_structure_refinement 'SHELXL97 (Sheldrick, 1997)'
_computing_structure_solution
;
starting coordinates from isostructural material
;
_diffrn_ambient_temperature 298(2)
_diffrn_measured_fraction_theta_full .991
_diffrn_measured_fraction_theta_max .991
_diffrn_measurement_device_type 'Bruker SMART 1000'
_diffrn_measurement_method \w
_diffrn_radiation_monochromator graphite
_diffrn_radiation_source 'fine-focus sealed tube'
_diffrn_radiation_type MoK\a
_diffrn_radiation_wavelength .71073
_diffrn_reflns_av_R_equivalents .048
_diffrn_reflns_av_sigmaI/netI .0434
_diffrn_reflns_limit_h_max 7
_diffrn_reflns_limit_h_min -9
_diffrn_reflns_limit_k_max 9
_diffrn_reflns_limit_k_min -6
_diffrn_reflns_limit_l_max 16
_diffrn_reflns_limit_l_min -16
_diffrn_reflns_number 3428
_diffrn_reflns_theta_full 30.00
_diffrn_reflns_theta_max 30
_diffrn_reflns_theta_min 3.28
_exptl_absorpt_coefficient_mu 13.25
_exptl_absorpt_correction_T_max .346
_exptl_absorpt_correction_T_min .172
_exptl_absorpt_correction_type multi-scan
_exptl_absorpt_process_details '(SADABS; Bruker, 1999)'
_exptl_crystal_colour yellow--green
_exptl_crystal_density_diffrn 4.091
_exptl_crystal_density_meas ?
_exptl_crystal_density_method none
_exptl_crystal_description 'hexagonal column'
_exptl_crystal_F_000 576
_exptl_crystal_size_max .27
_exptl_crystal_size_mid .08
_exptl_crystal_size_min .08
_refine_diff_density_max 2.225
_refine_diff_density_min -.803
_refine_ls_abs_structure_details 'Flack (1983)'
_refine_ls_abs_structure_Flack .00(2)
_refine_ls_extinction_coef .0030(6)
_refine_ls_extinction_method SHELXL97
_refine_ls_goodness_of_fit_ref 1.010
_refine_ls_hydrogen_treatment none
_refine_ls_matrix_type full
_refine_ls_number_parameters 57
_refine_ls_number_reflns 966
_refine_ls_number_restraints 1
_refine_ls_restrained_S_all 1.009
_refine_ls_R_factor_all .031
_refine_ls_R_factor_gt .029
_refine_ls_shift/su_max <0.001
_refine_ls_shift/su_mean <0.001
_refine_ls_structure_factor_coef Fsqd
_refine_ls_weighting_details 'calc w = 1/[\s^2^(Fo^2^)+(0.0336P)^2^] where P = (Fo^2^+2Fc^2^)/3'
_refine_ls_weighting_scheme calc
_refine_ls_wR_factor_ref .063
_reflns_number_gt 895
_reflns_number_total 966
_reflns_threshold_expression I>2\s(I)
_cod_data_source_file qd0027.cif
_cod_data_source_block I
_cod_depositor_comments
;
The following automatic conversions were performed:

'_exptl_crystal_density_meas' value 'not measured' was changed to '?'
- the value is perceived as not measured.

Automatic conversion script
Id: cif_fix_values 3008 2015-01-20 13:52:24Z robertas 
;
_cod_database_code 2011468
_cod_database_fobs_code 2011468

loop_
_symmetry_equiv_pos_as_xyz
'x, y, z'
'-y, x-y, z'
'-x+y, -x, z'
'-x, -y, z+1/2'
'y, -x+y, z+1/2'
'x-y, x, z+1/2'

loop_
_atom_site_label
_atom_site_fract_x
_atom_site_fract_y
_atom_site_fract_z
_atom_site_U_iso_or_equiv
_atom_site_adp_type
_atom_site_calc_flag
_atom_site_refinement_flags
_atom_site_occupancy
_atom_site_disorder_assembly
_atom_site_disorder_group
_atom_site_type_symbol
Cs1 .3333 .6667 .98245(5) .02018(18) Uani d S 1 . . Cs
V1 .78873(16) .12114(15) .79392(8) .00958(19) Uani d . 1 . . V
Se1 .6667 .3333 1.01597(7) .0105(2) Uani d S 1 . . Se
Se2 1.0000 .0000 .57510(9) .00937(19) Uani d S 1 . . Se
O1 .8021(6) .2192(6) .9539(3) .0129(8) Uani d . 1 . . O
O2 .8868(6) .1348(6) .6387(3) .0124(8) Uani d . 1 . . O
O3 .5441(6) .0792(7) .7650(4) .0152(8) Uani d . 1 . . O
O4 .7461(6) -.1225(7) .8265(4) .0130(8) Uani d . 1 . . O

loop_
_atom_site_aniso_label
_atom_site_aniso_U_11
_atom_site_aniso_U_22
_atom_site_aniso_U_33
_atom_site_aniso_U_12
_atom_site_aniso_U_13
_atom_site_aniso_U_23
Cs1 .0165(2) .0165(2) .0275(3) .00825(12) .000 .000
V1 .0071(5) .0071(5) .0138(4) .0030(4) .0003(3) .0003(3)
Se1 .0108(3) .0108(3) .0099(4) .00541(16) .000 .000
Se2 .0094(3) .0094(3) .0093(3) .00471(13) .000 .000
O1 .014(2) .016(2) .0121(19) .0107(17) -.0007(13) -.0006(13)
O2 .012(2) .0105(19) .0156(19) .0061(16) .0016(14) .0001(13)
O3 .0084(18) .0146(19) .024(2) .0067(15) -.0013(16) -.0013(18)
O4 .0124(19) .0124(19) .0164(17) .0079(16) .0032(17) .0031(15)

loop_
_atom_type_symbol
_atom_type_description
_atom_type_scat_dispersion_real
_atom_type_scat_dispersion_imag
_atom_type_scat_source
Cs Cs -.3680 2.1192 'International Tables Vol C Tables 4.2.6.8 and 6.1.1.4'
V V .3005 .5294 'International Tables Vol C Tables 4.2.6.8 and 6.1.1.4'
Se Se -.0929 2.2259 'International Tables Vol C Tables 4.2.6.8 and 6.1.1.4'
O O .0106 .0060 'International Tables Vol C Tables 4.2.6.8 and 6.1.1.4'

loop_
_geom_angle_atom_site_label_1
_geom_angle_atom_site_label_2
_geom_angle_atom_site_label_3
_geom_angle_site_symmetry_1
_geom_angle_site_symmetry_3
_geom_angle
O4 Cs1 O4 2 3_665 89.96(11)
O4 Cs1 O4 2 1_565 89.96(11)
O4 Cs1 O4 3_665 1_565 89.96(11)
O4 Cs1 O2 2 4_665 70.25(10)
O4 Cs1 O2 3_665 4_665 130.95(11)
O4 Cs1 O2 1_565 4_665 132.49(11)
O4 Cs1 O2 2 6 130.95(11)
O4 Cs1 O2 3_665 6 132.49(11)
O4 Cs1 O2 1_565 6 70.25(10)
O2 Cs1 O2 4_665 6 90.44(10)
O4 Cs1 O2 2 5_565 132.49(11)
O4 Cs1 O2 3_665 5_565 70.25(10)
O4 Cs1 O2 1_565 5_565 130.95(11)
O2 Cs1 O2 4_665 5_565 90.44(10)
O2 Cs1 O2 6 5_565 90.44(10)
O4 Cs1 O1 2 1_455 79.45(10)
O4 Cs1 O1 3_665 1_455 46.83(9)
O4 Cs1 O1 1_565 1_455 134.87(10)
O2 Cs1 O1 4_665 1_455 84.82(10)
O2 Cs1 O1 6 1_455 145.18(10)
O2 Cs1 O1 5_565 1_455 55.22(9)
O4 Cs1 O1 2 3_675 46.83(9)
O4 Cs1 O1 3_665 3_675 134.87(10)
O4 Cs1 O1 1_565 3_675 79.45(9)
O2 Cs1 O1 4_665 3_675 55.22(9)
O2 Cs1 O1 6 3_675 84.82(9)
O2 Cs1 O1 5_565 3_675 145.18(10)
O1 Cs1 O1 1_455 3_675 119.141(19)
O4 Cs1 O1 2 2_655 134.87(10)
O4 Cs1 O1 3_665 2_655 79.45(9)
O4 Cs1 O1 1_565 2_655 46.83(9)
O2 Cs1 O1 4_665 2_655 145.18(10)
O2 Cs1 O1 6 2_655 55.22(9)
O2 Cs1 O1 5_565 2_655 84.82(9)
O1 Cs1 O1 1_455 2_655 119.141(19)
O1 Cs1 O1 3_675 2_655 119.14(2)
O4 Cs1 O3 2 2 44.85(9)
O4 Cs1 O3 3_665 2 46.88(9)
O4 Cs1 O3 1_565 2 100.05(12)
O2 Cs1 O3 4_665 2 95.15(10)
O2 Cs1 O3 6 2 170.13(10)
O2 Cs1 O3 5_565 2 97.63(10)
O1 Cs1 O3 1_455 2 43.87(9)
O1 Cs1 O3 3_675 2 91.69(8)
O1 Cs1 O3 2_655 2 119.67(9)
O4 Cs1 O3 2 1_565 46.88(9)
O4 Cs1 O3 3_665 1_565 100.05(12)
O4 Cs1 O3 1_565 1_565 44.85(9)
O2 Cs1 O3 4_665 1_565 97.63(10)
O2 Cs1 O3 6 1_565 95.15(10)
O2 Cs1 O3 5_565 1_565 170.13(10)
O1 Cs1 O3 1_455 1_565 119.67(9)
O1 Cs1 O3 3_675 1_565 43.87(9)
O1 Cs1 O3 2_655 1_565 91.69(9)
O3 Cs1 O3 2 1_565 76.07(12)
O4 Cs1 O3 2 3_665 100.05(12)
O4 Cs1 O3 3_665 3_665 44.85(9)
O4 Cs1 O3 1_565 3_665 46.88(9)
O2 Cs1 O3 4_665 3_665 170.13(10)
O2 Cs1 O3 6 3_665 97.63(10)
O2 Cs1 O3 5_565 3_665 95.15(10)
O1 Cs1 O3 1_455 3_665 91.69(9)
O1 Cs1 O3 3_675 3_665 119.67(9)
O1 Cs1 O3 2_655 3_665 43.87(9)
O3 Cs1 O3 2 3_665 76.07(12)
O3 Cs1 O3 1_565 3_665 76.07(12)
O1 Se1 O1 . 3_665 103.47(15)
O1 Se1 O1 . 2_655 103.47(15)
O1 Se1 O1 3_665 2_655 103.47(14)
O2 Se2 O2 3_765 2_645 102.67(16)
O2 Se2 O2 3_765 . 102.67(16)
O2 Se2 O2 2_645 . 102.67(16)
O3 V1 O4 . . 103.5(2)
O3 V1 O2 . . 98.3(2)
O4 V1 O2 . . 97.95(19)
O3 V1 O1 . . 96.6(2)
O4 V1 O1 . . 96.3(2)
O2 V1 O1 . . 156.29(17)
O3 V1 O4 . 3_765 166.77(19)
O4 V1 O4 . 3_765 89.7(2)
O2 V1 O4 . 3_765 80.63(17)
O1 V1 O4 . 3_765 80.63(16)
O3 V1 O3 . 2_655 89.8(3)
O4 V1 O3 . 2_655 166.6(2)
O2 V1 O3 . 2_655 81.73(17)
O1 V1 O3 . 2_655 80.02(17)
O4 V1 O3 3_765 2_655 77.02(16)
Se1 O1 V1 . . 129.0(2)
Se1 O1 Cs1 . 1_655 97.87(16)
V1 O1 Cs1 . 1_655 104.38(14)
Se1 O1 Cs1 . 1_545 92.58(14)
V1 O1 Cs1 . 1_545 81.22(12)
Cs1 O1 Cs1 1_655 1_545 160.46(12)
V1 O3 V1 . 3_665 142.4(3)
V1 O3 Cs1 . 1_545 88.73(16)
V1 O3 Cs1 3_665 1_545 98.67(15)
V1 O3 Cs1 . 4_664 97.11(18)
V1 O3 Cs1 3_665 4_664 88.18(13)
Cs1 O3 Cs1 1_545 4_664 160.27(14)
V1 O4 V1 . 2_645 140.6(2)
V1 O4 Cs1 . 1_545 105.77(17)
V1 O4 Cs1 2_645 1_545 113.58(16)
Se2 O2 V1 . . 130.0(2)
Se2 O2 Cs1 . 4_664 119.26(18)
V1 O2 Cs1 . 4_664 108.04(16)

loop_
_geom_bond_atom_site_label_1
_geom_bond_atom_site_label_2
_geom_bond_site_symmetry_2
_geom_bond_distance
_geom_bond_publ_flag
Cs1 O4 2 3.137(4) ?
Cs1 O4 3_665 3.137(4) ?
Cs1 O4 1_565 3.137(4) ?
Cs1 O2 4_665 3.169(4) ?
Cs1 O2 6 3.169(4) ?
Cs1 O2 5_565 3.169(4) ?
Cs1 O1 1_455 3.558(4) ?
Cs1 O1 3_675 3.558(4) ?
Cs1 O1 2_655 3.558(4) ?
Cs1 O3 2 3.596(4) ?
Cs1 O3 1_565 3.596(4) ?
Cs1 O3 3_665 3.596(4) ?
V1 O3 . 1.657(4) ?
V1 O4 . 1.658(4) ?
V1 O2 . 1.920(4) ?
V1 O1 . 1.972(4) ?
V1 O4 3_765 2.176(4) ?
V1 O3 2_655 2.178(4) ?
Se1 O1 . 1.709(4) ?
Se1 O1 3_665 1.709(4) ?
Se1 O1 2_655 1.709(4) ?
Se2 O2 3_765 1.708(4) ?
Se2 O2 2_645 1.708(4) ?
Se2 O2 . 1.708(4) ?
